data_4076328
loop_
_publ_author_name
'T\"urkoglu, Gazi'
'Tampier, Stefan'
'Strinitz, Frank'
'Heinemann, Frank W.'
'H\"ubner, Eike'
'Burzlaff, Nicolai'

_publ_section_title
;
 Ruthenium Carbonyl Complexes Bearing Bis(pyrazol-1-yl)carboxylato Ligands
;
_journal_issue 6
_journal_name_full Organometallics
_journal_page_first 2166
_journal_paper_doi 10.1021/om2009155
_journal_volume 31
_journal_year 2012
_chemical_compound_source 'synthesis as described'
_chemical_formula_moiety 'C14 H15 Cl N4 O4 Ru, 2(C H Cl3)'
_chemical_formula_sum 'C16 H17 Cl7 N4 O4 Ru'
_chemical_formula_weight 678.56
_chemical_name_systematic
;
 ?
;
_space_group_IT_number 15
_symmetry_cell_setting monoclinic
_symmetry_Int_Tables_number 15
_symmetry_space_group_name_Hall '-C 2yc'
_symmetry_space_group_name_H-M 'C 1 2/c 1'
_atom_sites_solution_hydrogens geom
_atom_sites_solution_primary direct
_atom_sites_solution_secondary difmap
_audit_creation_date 2011-05-31T15:22:18-00:00
_audit_creation_method 'WinGX routine CIF_UPDATE'
_cell_angle_alpha 90
_cell_angle_beta 95.120(8)
_cell_angle_gamma 90
_cell_formula_units_Z 8
_cell_length_a 16.671(2)
_cell_length_b 10.964(2)
_cell_length_c 27.6144(18)
_cell_measurement_reflns_used 268
_cell_measurement_temperature 150(2)
_cell_measurement_theta_max 20
_cell_measurement_theta_min 6
_cell_measurement_wavelength 0.71073
_cell_volume 5027.2(11)
_computing_cell_refinement 'EVALCCD (Duisenberg, 2003)'
_computing_data_collection 'COLLECT (Bruker-Nonius, 2002)'
_computing_data_reduction 'EVALCCD (Duisenberg, 2003)'
_computing_molecular_graphics 'Ortep-3 for Windows (Farrugia, 1997)'
_computing_publication_material 'WinGX publication routines (Farrugia, 1999)'
_computing_structure_refinement 'SHELXL-97 (Sheldrick, 1997)'
_computing_structure_solution 'SHELXS-86 (Sheldrick, 1986)'
_diffrn_ambient_temperature 150(2)
_diffrn_detector_area_resol_mean 9
_diffrn_measured_fraction_theta_full 0.999
_diffrn_measured_fraction_theta_max 0.999
_diffrn_measurement_device_type 'Bruker-Nonius KappaCCD'
_diffrn_measurement_method
;
 \f- and \w-rotations with 1.00 \% and 30 sec per frame
;
_diffrn_radiation_monochromator graphite
_diffrn_radiation_probe x-ray
_diffrn_radiation_type MoK\a
_diffrn_radiation_wavelength 0.71073
_diffrn_reflns_av_R_equivalents 0.0476
_diffrn_reflns_av_unetI/netI 0.0205
_diffrn_reflns_limit_h_max 22
_diffrn_reflns_limit_h_min -22
_diffrn_reflns_limit_k_max 14
_diffrn_reflns_limit_k_min -14
_diffrn_reflns_limit_l_max 37
_diffrn_reflns_limit_l_min -37
_diffrn_reflns_number 76275
_diffrn_reflns_theta_full 29
_diffrn_reflns_theta_max 29
_diffrn_reflns_theta_min 2.73
_exptl_absorpt_coefficient_mu 1.399
_exptl_absorpt_correction_T_max 1
_exptl_absorpt_correction_T_min 0.825107
_exptl_absorpt_correction_type multi-scan
_exptl_absorpt_process_details 'SADABS, Bruker-AXS, 2002'
_exptl_crystal_colour 'pale yellow'
_exptl_crystal_density_diffrn 1.793
_exptl_crystal_density_method 'not measured'
_exptl_crystal_description prism
_exptl_crystal_F_000 2688
_exptl_crystal_size_max 0.28
_exptl_crystal_size_mid 0.18
_exptl_crystal_size_min 0.09
_refine_diff_density_max 1.116
_refine_diff_density_min -0.755
_refine_diff_density_rms 0.167
_refine_ls_extinction_method none
_refine_ls_goodness_of_fit_ref 1.206
_refine_ls_hydrogen_treatment constr
_refine_ls_matrix_type full
_refine_ls_number_parameters 293
_refine_ls_number_reflns 6681
_refine_ls_number_restraints 0
_refine_ls_restrained_S_all 1.206
_refine_ls_R_factor_all 0.0355
_refine_ls_R_factor_gt 0.0283
_refine_ls_shift/su_max 0.002
_refine_ls_shift/su_mean 0
_refine_ls_structure_factor_coef Fsqd
_refine_ls_weighting_details 'calc w=1/[\s^2^(Fo^2^)+(0.0448P)^2^+4.5075P] where P=(Fo^2^+2Fc^2^)/3'
_refine_ls_weighting_scheme calc
_refine_ls_wR_factor_gt 0.0818
_refine_ls_wR_factor_ref 0.0847
_reflns_number_gt 5843
_reflns_number_total 6681
_reflns_threshold_expression >2sigma(I)
_cod_data_source_file om2009155_si_002.cif
_cod_data_source_block stbu28
_cod_original_sg_symbol_H-M 'C 2/c'
_cod_database_code 4076328

loop_
_symmetry_equiv_pos_as_xyz
'x, y, z'
'-x, y, -z+1/2'
'x+1/2, y+1/2, z'
'-x+1/2, y+1/2, -z+1/2'
'-x, -y, -z'
'x, -y, z-1/2'
'-x+1/2, -y+1/2, -z'
'x+1/2, -y+1/2, z-1/2'

loop_
_atom_site_label
_atom_site_type_symbol
_atom_site_fract_x
_atom_site_fract_y
_atom_site_fract_z
_atom_site_U_iso_or_equiv
_atom_site_adp_type
_atom_site_occupancy
_atom_site_symmetry_multiplicity
_atom_site_calc_flag
_atom_site_refinement_flags
C1 C 0.20891(12) 0.15098(19) 0.06393(7) 0.0179(4) Uani 1 1 d .
C2 C 0.14565(12) 0.25277(18) 0.05123(7) 0.0161(4) Uani 1 1 d .
H2 H 0.1625 0.2998 0.0237 0.019 Uiso 1 1 calc R
C4 C 0.16458(14) 0.0836(2) 0.19877(8) 0.0239(4) Uani 1 1 d .
C5 C 0.00671(14) 0.1120(2) 0.17510(8) 0.0220(4) Uani 1 1 d .
C11 C 0.0953(2) 0.3761(3) 0.21646(9) 0.0392(6) Uani 1 1 d .
H11A H 0.0435 0.3384 0.2175 0.059 Uiso 1 1 calc R
H11B H 0.0946 0.4556 0.231 0.059 Uiso 1 1 calc R
H11C H 0.1356 0.3268 0.2341 0.059 Uiso 1 1 calc R
C12 C 0.11427(14) 0.3875(2) 0.16495(8) 0.0239(4) Uani 1 1 d .
C13 C 0.13020(14) 0.4938(2) 0.13972(9) 0.0258(5) Uani 1 1 d .
H13 H 0.1308 0.5729 0.1519 0.031 Uiso 1 1 calc R
C14 C 0.14480(12) 0.45933(19) 0.09333(8) 0.0209(4) Uani 1 1 d .
C15 C 0.16203(15) 0.5334(2) 0.05001(9) 0.0287(5) Uani 1 1 d .
H15A H 0.2115 0.5062 0.0383 0.043 Uiso 1 1 calc R
H15B H 0.1668 0.6178 0.0591 0.043 Uiso 1 1 calc R
H15C H 0.1188 0.5238 0.0249 0.043 Uiso 1 1 calc R
C21 C -0.09794(13) 0.0192(2) 0.07226(8) 0.0237(4) Uani 1 1 d .
H21A H -0.0692 -0.043 0.0911 0.036 Uiso 1 1 calc R
H21B H -0.1351 -0.018 0.0481 0.036 Uiso 1 1 calc R
H21C H -0.127 0.0692 0.0933 0.036 Uiso 1 1 calc R
C22 C -0.03982(12) 0.09620(18) 0.04786(7) 0.0184(4) Uani 1 1 d .
C23 C -0.05021(12) 0.1491(2) 0.00138(7) 0.0200(4) Uani 1 1 d .
H23 H -0.0947 0.1404 -0.0212 0.024 Uiso 1 1 calc R
C24 C 0.01797(12) 0.21613(19) -0.00430(7) 0.0190(4) Uani 1 1 d .
C25 C 0.03999(14) 0.2955(2) -0.04508(8) 0.0254(4) Uani 1 1 d .
H25A H 0.0412 0.3792 -0.0348 0.038 Uiso 1 1 calc R
H25B H 0.0008 0.2859 -0.0724 0.038 Uiso 1 1 calc R
H25C H 0.0921 0.2725 -0.0542 0.038 Uiso 1 1 calc R
C31 C 0.32271(16) -0.1214(2) 0.10549(9) 0.0342(6) Uani 1 1 d .
H31 H 0.3036 -0.0374 0.1085 0.041 Uiso 1 1 calc R
C32 C 0.40241(14) 0.2775(2) 0.19246(8) 0.0282(5) Uani 1 1 d .
H32 H 0.4489 0.326 0.1846 0.034 Uiso 1 1 calc R
Cl1 Cl 0.08036(3) -0.11257(5) 0.133308(19) 0.02427(11) Uani 1 1 d .
Cl2 Cl 0.42798(4) -0.11918(7) 0.10318(4) 0.0527(2) Uani 1 1 d .
Cl3 Cl 0.27574(4) -0.18495(6) 0.05226(2) 0.03334(13) Uani 1 1 d .
Cl4 Cl 0.29826(6) -0.20548(13) 0.15651(3) 0.0800(4) Uani 1 1 d .
Cl5 Cl 0.41914(6) 0.12532(7) 0.17609(3) 0.05040(19) Uani 1 1 d .
Cl6 Cl 0.31614(4) 0.33628(8) 0.15939(3) 0.0501(2) Uani 1 1 d .
Cl7 Cl 0.39339(4) 0.29101(7) 0.25506(2) 0.04341(17) Uani 1 1 d .
N11 N 0.11867(10) 0.29036(16) 0.13580(6) 0.0177(3) Uani 1 1 d .
N12 N 0.13903(10) 0.33559(15) 0.09200(6) 0.0169(3) Uani 1 1 d .
N21 N 0.03211(10) 0.12676(15) 0.06983(6) 0.0158(3) Uani 1 1 d .
N22 N 0.06739(10) 0.19971(15) 0.03712(6) 0.0163(3) Uani 1 1 d .
O1 O 0.19797(9) 0.08402(13) 0.10062(5) 0.0197(3) Uani 1 1 d .
O2 O 0.26428(10) 0.13960(16) 0.03791(6) 0.0279(4) Uani 1 1 d .
O4 O 0.20544(12) 0.0731(2) 0.23246(7) 0.0402(4) Uani 1 1 d .
O5 O -0.04716(11) 0.11126(18) 0.19764(7) 0.0346(4) Uani 1 1 d .
Ru1 Ru 0.097035(9) 0.103396(14) 0.139523(5) 0.01549(6) Uani 1 1 d .

loop_
_atom_site_aniso_label
_atom_site_aniso_U_11
_atom_site_aniso_U_22
_atom_site_aniso_U_33
_atom_site_aniso_U_23
_atom_site_aniso_U_13
_atom_site_aniso_U_12
C1 0.0161(9) 0.0203(9) 0.0176(9) 0.0003(7) 0.0030(7) 0.0017(7)
C2 0.0149(9) 0.0189(9) 0.0148(8) 0.0004(7) 0.0037(7) 0.0016(7)
C4 0.0233(10) 0.0263(11) 0.0228(11) 0.0016(8) 0.0057(8) -0.0035(8)
C5 0.0237(10) 0.0268(11) 0.0158(9) 0.0024(8) 0.0024(8) -0.0002(8)
C11 0.0569(18) 0.0395(15) 0.0234(12) -0.0095(10) 0.0146(12) -0.0049(12)
C12 0.0234(10) 0.0270(11) 0.0218(10) -0.0062(8) 0.0050(8) -0.0013(8)
C13 0.0268(11) 0.0220(10) 0.0291(12) -0.0077(8) 0.0047(9) -0.0018(8)
C14 0.0174(9) 0.0190(10) 0.0267(11) -0.0008(8) 0.0040(8) -0.0009(7)
C15 0.0316(12) 0.0206(10) 0.0349(13) 0.0033(9) 0.0085(10) -0.0021(9)
C21 0.0178(10) 0.0274(11) 0.0261(11) 0.0000(8) 0.0022(8) -0.0030(8)
C22 0.0176(9) 0.0186(9) 0.0192(9) -0.0028(7) 0.0023(7) 0.0032(7)
C23 0.0182(9) 0.0239(10) 0.0175(9) -0.0004(8) -0.0013(7) 0.0018(8)
C24 0.0196(9) 0.0227(10) 0.0147(9) -0.0005(7) 0.0014(7) 0.0040(8)
C25 0.0292(11) 0.0291(11) 0.0178(10) 0.0051(8) 0.0011(8) 0.0004(9)
C31 0.0294(13) 0.0378(14) 0.0332(13) -0.0131(10) -0.0098(10) 0.0149(10)
C32 0.0273(12) 0.0337(12) 0.0232(11) -0.0015(9) 0.0012(9) -0.0029(9)
Cl1 0.0296(3) 0.0224(2) 0.0208(2) 0.00346(18) 0.0019(2) -0.00050(19)
Cl2 0.0272(3) 0.0390(4) 0.0887(6) -0.0255(4) -0.0133(3) 0.0066(3)
Cl3 0.0344(3) 0.0347(3) 0.0297(3) -0.0051(2) -0.0037(2) -0.0059(2)
Cl4 0.0637(6) 0.1433(11) 0.0326(4) 0.0205(5) 0.0024(4) 0.0366(6)
Cl5 0.0745(6) 0.0351(4) 0.0425(4) -0.0129(3) 0.0101(4) -0.0037(3)
Cl6 0.0287(3) 0.0761(5) 0.0437(4) 0.0199(4) -0.0075(3) -0.0042(3)
Cl7 0.0467(4) 0.0606(4) 0.0228(3) -0.0082(3) 0.0023(3) 0.0127(3)
N11 0.0173(8) 0.0217(8) 0.0144(8) -0.0008(6) 0.0035(6) -0.0008(6)
N12 0.0169(8) 0.0183(8) 0.0159(8) 0.0008(6) 0.0043(6) 0.0000(6)
N21 0.0168(8) 0.0176(8) 0.0133(7) 0.0021(6) 0.0032(6) 0.0003(6)
N22 0.0164(8) 0.0196(8) 0.0132(7) 0.0015(6) 0.0027(6) 0.0005(6)
O1 0.0173(7) 0.0228(7) 0.0198(7) 0.0047(6) 0.0063(6) 0.0046(5)
O2 0.0234(8) 0.0316(8) 0.0310(9) 0.0081(7) 0.0149(7) 0.0093(7)
O4 0.0403(11) 0.0527(12) 0.0259(9) 0.0087(8) -0.0069(8) -0.0053(9)
O5 0.0259(9) 0.0526(12) 0.0269(9) 0.0020(8) 0.0119(7) -0.0001(8)
Ru1 0.01519(9) 0.01985(9) 0.01176(8) 0.00155(5) 0.00292(6) 0.00014(6)

loop_
_atom_type_symbol
_atom_type_description
_atom_type_scat_dispersion_real
_atom_type_scat_dispersion_imag
_atom_type_scat_source
C C 0.0033 0.0016 'International Tables Vol C Tables 4.2.6.8 and 6.1.1.4'
H H 0 0 'International Tables Vol C Tables 4.2.6.8 and 6.1.1.4'
Cl Cl 0.1484 0.1585 'International Tables Vol C Tables 4.2.6.8 and 6.1.1.4'
N N 0.0061 0.0033 'International Tables Vol C Tables 4.2.6.8 and 6.1.1.4'
O O 0.0106 0.006 'International Tables Vol C Tables 4.2.6.8 and 6.1.1.4'
Ru Ru -1.2594 0.8363 'International Tables Vol C Tables 4.2.6.8 and 6.1.1.4'

loop_
_geom_angle_atom_site_label_1
_geom_angle_atom_site_label_2
_geom_angle_atom_site_label_3
_geom_angle
O2 C1 O1 125.09(19)
O2 C1 C2 118.18(18)
O1 C1 C2 116.72(17)
N22 C2 N12 109.21(15)
N22 C2 C1 110.42(16)
N12 C2 C1 111.69(16)
O4 C4 Ru1 178.1(2)
O5 C5 Ru1 176.4(2)
N11 C12 C13 109.9(2)
N11 C12 C11 122.2(2)
C13 C12 C11 127.8(2)
C14 C13 C12 107.02(19)
N12 C14 C13 106.29(18)
N12 C14 C15 122.59(19)
C13 C14 C15 131.1(2)
N21 C22 C23 110.09(18)
N21 C22 C21 121.97(18)
C23 C22 C21 127.92(19)
C24 C23 C22 106.80(18)
N22 C24 C23 106.16(18)
N22 C24 C25 122.64(19)
C23 C24 C25 131.19(19)
Cl3 C31 Cl2 110.36(14)
Cl3 C31 Cl4 110.21(16)
Cl2 C31 Cl4 109.77(14)
Cl7 C32 Cl6 110.06(13)
Cl7 C32 Cl5 111.29(14)
Cl6 C32 Cl5 110.87(13)
C12 N11 N12 105.78(17)
C12 N11 Ru1 137.08(15)
N12 N11 Ru1 117.03(12)
C14 N12 N11 110.97(16)
C14 N12 C2 129.18(17)
N11 N12 C2 119.69(16)
C22 N21 N22 105.43(16)
C22 N21 Ru1 137.73(14)
N22 N21 Ru1 116.65(12)
C24 N22 N21 111.49(16)
C24 N22 C2 129.47(17)
N21 N22 C2 118.92(15)
C1 O1 Ru1 121.92(13)
C5 Ru1 C4 89.80(10)
C5 Ru1 N11 97.30(8)
C4 Ru1 N11 93.57(8)
C5 Ru1 O1 177.00(8)
C4 Ru1 O1 89.35(8)
N11 Ru1 O1 85.63(6)
C5 Ru1 N21 95.74(8)
C4 Ru1 N21 174.42(8)
N11 Ru1 N21 85.05(6)
O1 Ru1 N21 85.16(6)
C5 Ru1 Cl1 89.64(7)
C4 Ru1 Cl1 90.28(7)
N11 Ru1 Cl1 172.06(5)
O1 Ru1 Cl1 87.49(4)
N21 Ru1 Cl1 90.45(5)

loop_
_geom_bond_atom_site_label_1
_geom_bond_atom_site_label_2
_geom_bond_distance
C1 O2 1.226(2)
C1 O1 1.278(2)
C1 C2 1.554(3)
C2 N22 1.450(2)
C2 N12 1.458(2)
C4 O4 1.109(3)
C4 Ru1 1.914(2)
C5 O5 1.138(3)
C5 Ru1 1.872(2)
C11 C12 1.490(3)
C12 N11 1.341(3)
C12 C13 1.395(3)
C13 C14 1.378(3)
C14 N12 1.360(3)
C14 C15 1.495(3)
C21 C22 1.490(3)
C22 N21 1.337(3)
C22 C23 1.405(3)
C23 C24 1.374(3)
C24 N22 1.360(3)
C24 C25 1.495(3)
C31 Cl3 1.748(2)
C31 Cl2 1.762(3)
C31 Cl4 1.762(3)
C32 Cl7 1.755(2)
C32 Cl6 1.756(2)
C32 Cl5 1.757(3)
Cl1 Ru1 2.3885(7)
N11 N12 1.377(2)
N11 Ru1 2.0855(18)
N21 N22 1.377(2)
N21 Ru1 2.1375(17)
O1 Ru1 2.0863(15)
